data_1527241
loop_
_publ_author_name
'Cirafici, S.'
'Palenzona, A.'
'Manfrinetti, P.'

_publ_section_title
;
 The Th-Sn phase diagram
;
_journal_name_full 'Journal of the Less-Common Metals'
_journal_page_first 49
_journal_page_last 56
_journal_volume 90
_journal_year 1983
_chemical_formula_sum 'Sn2 Th'
_space_group_IT_number 63
_symmetry_space_group_name_Hall '-C 2c 2'
_symmetry_space_group_name_H-M 'C m c m'
_cell_angle_alpha 90
_cell_angle_beta 90
_cell_angle_gamma 90
_cell_formula_units_Z 4
_cell_length_a 4.463
_cell_length_b 17.062
_cell_length_c 4.379
_cell_volume 333.451
_citation_journal_id_ASTM JCOMAH
_cod_data_source_file Cirafici_JCOMAH_1983_61.cif
_cod_data_source_block Sn2Th1
_cod_original_cell_volume 333.4508
_cod_original_formula_sum 'Sn2 Th1'
_cod_database_code 1527241

loop_
_symmetry_equiv_pos_as_xyz
x,y,z
-x,-y,z+1/2
x,-y,-z
-x,y,-z+1/2
-x,-y,-z
x,y,-z-1/2
-x,y,z
x,-y,z-1/2
x+1/2,y+1/2,z
-x+1/2,-y+1/2,z+1/2
x+1/2,-y+1/2,-z
-x+1/2,y+1/2,-z+1/2
-x+1/2,-y+1/2,-z
x+1/2,y+1/2,-z-1/2
-x+1/2,y+1/2,z
x+1/2,-y+1/2,z-1/2

loop_
_atom_site_label
_atom_site_type_symbol
_atom_site_fract_x
_atom_site_fract_y
_atom_site_fract_z
_atom_site_occupancy
_atom_site_U_iso_or_equiv
Sn2 Sn 0 0.4401 0.25 1 0.0
Sn1 Sn 0 0.7492 0.25 1 0.0
Th1 Th 0 0.1034 0.25 1 0.0
